data_7107854
loop_
_publ_author_name
'Robert S. P. Turbervill'
'Jose M. Goicoechea'

_publ_contact_author_fax '+44 1865 272690'
_publ_section_title
;
 Synthesis of 1,2,3-tripnictolide anions by reaction of group 15 Zintl
 ions with acetylene. Isolation of [E/3C/2H/2]^-^ (E = P, As) and
 preliminary reactivity studies
;
_journal_name_full Chem.Commun.
_journal_page_first 6100
_journal_paper_doi 10.1039/c2cc32244g
_journal_volume 48
_journal_year 2012
_chemical_formula_moiety 'C12 H24 K O6, C2 H2 As3'
_chemical_formula_sum 'C14 H26 As3 K O6'
_chemical_formula_weight 554.21
_chemical_name_systematic
;
[K(18-crown-6)][As3C2H2]
;
_space_group_IT_number 11
_symmetry_cell_setting monoclinic
_symmetry_space_group_name_Hall '-P 2yb'
_symmetry_space_group_name_H-M 'P 1 21/m 1'
_atom_sites_solution_hydrogens geom
_atom_sites_solution_primary direct
_atom_sites_solution_secondary difmap
_audit_creation_method SHELXL-97
_cell_angle_alpha 90.00
_cell_angle_beta 98.208(2)
_cell_angle_gamma 90.00
_cell_formula_units_Z 4
_cell_length_a 9.1068(2)
_cell_length_b 15.6018(4)
_cell_length_c 14.9447(3)
_cell_measurement_reflns_used 4124
_cell_measurement_temperature 150(2)
_cell_measurement_theta_max 76.2093
_cell_measurement_theta_min 2.9850
_cell_volume 2101.63(8)
_computing_cell_refinement
;
CrysAlisPro, Agilent Technologies,
Version 1.171.35.11 (release 16-05-2011 CrysAlis171 .NET)
(compiled May 16 2011,17:55:39)
;
_computing_data_collection
;
CrysAlisPro, Agilent Technologies,
Version 1.171.35.11 (release 16-05-2011 CrysAlis171 .NET)
(compiled May 16 2011,17:55:39)
;
_computing_data_reduction
;
CrysAlisPro, Agilent Technologies,
Version 1.171.35.11 (release 16-05-2011 CrysAlis171 .NET)
(compiled May 16 2011,17:55:39)
;
_computing_molecular_graphics 'WinGX (Farrugia, 2005)'
_computing_publication_material 'XCIF (Sheldrick, 2001)'
_computing_structure_refinement 'SHELXL-97 (Sheldrick, 1997)'
_computing_structure_solution 'SHELXS-97 (Sheldrick, 1990)'
_diffrn_ambient_temperature 150(2)
_diffrn_detector_area_resol_mean 10.5035
_diffrn_measured_fraction_theta_full 0.985
_diffrn_measured_fraction_theta_max 0.985
_diffrn_measurement_device_type 'Xcalibur, Atlas, Gemini'
_diffrn_measurement_method 'omega scans'
_diffrn_radiation_monochromator mirror
_diffrn_radiation_source 'Nova (Cu) X-ray Source'
_diffrn_radiation_type CuK\a
_diffrn_radiation_wavelength 1.54178
_diffrn_reflns_av_R_equivalents 0.0288
_diffrn_reflns_av_sigmaI/netI 0.0334
_diffrn_reflns_limit_h_max 11
_diffrn_reflns_limit_h_min -10
_diffrn_reflns_limit_k_max 19
_diffrn_reflns_limit_k_min -18
_diffrn_reflns_limit_l_max 11
_diffrn_reflns_limit_l_min -18
_diffrn_reflns_number 11024
_diffrn_reflns_theta_full 76.39
_diffrn_reflns_theta_max 76.39
_diffrn_reflns_theta_min 2.99
_exptl_absorpt_coefficient_mu 7.683
_exptl_absorpt_correction_T_max 0.9271
_exptl_absorpt_correction_T_min 0.6557
_exptl_absorpt_correction_type multi-scan
_exptl_absorpt_process_details
;
CrysAlisPro, Agilent Technologies,
Version 1.171.35.11 (release 16-05-2011 CrysAlis171 .NET)
(compiled May 16 2011,17:55:39)
Empirical absorption correction using spherical harmonics,
implemented in SCALE3 ABSPACK scaling algorithm.
;
_exptl_crystal_colour yellow-green
_exptl_crystal_density_diffrn 1.752
_exptl_crystal_density_meas ?
_exptl_crystal_density_method 'not measured'
_exptl_crystal_description needle
_exptl_crystal_F_000 1104
_exptl_crystal_size_max 0.06
_exptl_crystal_size_mid 0.02
_exptl_crystal_size_min 0.01
_refine_diff_density_max 4.377
_refine_diff_density_min -2.552
_refine_diff_density_rms 0.186
_refine_ls_extinction_method none
_refine_ls_goodness_of_fit_ref 1.076
_refine_ls_hydrogen_treatment constr
_refine_ls_matrix_type full
_refine_ls_number_parameters 242
_refine_ls_number_reflns 4517
_refine_ls_number_restraints 38
_refine_ls_restrained_S_all 1.289
_refine_ls_R_factor_all 0.1155
_refine_ls_R_factor_gt 0.1012
_refine_ls_shift/su_max 0.000
_refine_ls_shift/su_mean 0.000
_refine_ls_structure_factor_coef Fsqd
_refine_ls_weighting_details 'calc w=1/[\s^2^(Fo^2^)+(0.1448P)^2^+17.8392P] where P=(Fo^2^+2Fc^2^)/3'
_refine_ls_weighting_scheme calc
_refine_ls_wR_factor_gt 0.2778
_refine_ls_wR_factor_ref 0.2929
_reflns_number_gt 3684
_reflns_number_total 4517
_reflns_threshold_expression >2\s(I)
_cod_data_source_file c2cc32244g.txt
_cod_data_source_block 2b
_cod_depositor_comments
;
The following automatic conversions were performed:

'_exptl_crystal_density_meas' value 'not measured' was changed to '?'
- the value is perceived as not measured.

Automatic conversion script
Id: cif_fix_values 3008 2015-01-20 13:52:24Z robertas 

The following automatic conversions were performed:
data name '_contact_author_fax' replaced with
'_publ_contact_author_fax' as specified in the replacement file
'/home/antanas/src/cod-tools/trunk/data/replacement-values/replacement_tags.lst'.

Automatic conversion script
Id: cif_correct_tags 4998 2017-03-02 13:24:31Z antanas 
;
_cod_original_sg_symbol_H-M 'P 2(1)/m'
_cod_database_code 7107854

loop_
_symmetry_equiv_pos_as_xyz
'x, y, z'
'-x, y+1/2, -z'
'-x, -y, -z'
'x, -y-1/2, z'

loop_
_atom_site_label
_atom_site_type_symbol
_atom_site_fract_x
_atom_site_fract_y
_atom_site_fract_z
_atom_site_U_iso_or_equiv
_atom_site_adp_type
_atom_site_occupancy
_atom_site_symmetry_multiplicity
_atom_site_calc_flag
_atom_site_refinement_flags
_atom_site_disorder_group
K101 K 0.8132(3) 0.2500 0.59420(19) 0.0346(6) Uani 1 2 d S .
O11 O 0.5428(9) 0.2500 0.6649(6) 0.0359(18) Uani 1 2 d S .
O12 O 0.7020(6) 0.0951(4) 0.6629(4) 0.0348(13) Uani 1 1 d . .
O13 O 0.9638(7) 0.0918(4) 0.5795(4) 0.0364(13) Uani 1 1 d . .
O14 O 1.1168(9) 0.2500 0.5798(6) 0.0363(18) Uani 1 2 d S .
C101 C 0.5052(10) 0.1741(6) 0.7099(6) 0.040(2) Uani 1 1 d . .
H10A H 0.3976 0.1735 0.7139 0.048 Uiso 1 1 calc R .
H10B H 0.5600 0.1724 0.7721 0.048 Uiso 1 1 calc R .
C102 C 0.5456(10) 0.0975(6) 0.6571(6) 0.041(2) Uani 1 1 d . .
H10C H 0.5092 0.0443 0.6826 0.049 Uiso 1 1 calc R .
H10D H 0.4996 0.1023 0.5932 0.049 Uiso 1 1 calc R .
C103 C 0.7500(10) 0.0203(5) 0.6187(6) 0.0373(18) Uani 1 1 d . .
H10E H 0.7082 0.0208 0.5538 0.045 Uiso 1 1 calc R .
H10F H 0.7155 -0.0322 0.6465 0.045 Uiso 1 1 calc R .
C104 C 0.9162(11) 0.0217(5) 0.6293(6) 0.0385(19) Uani 1 1 d . .
H10G H 0.9572 0.0276 0.6940 0.046 Uiso 1 1 calc R .
H10H H 0.9531 -0.0328 0.6068 0.046 Uiso 1 1 calc R .
C105 C 1.1217(10) 0.0981(6) 0.5906(7) 0.041(2) Uani 1 1 d . .
H10I H 1.1646 0.0454 0.5680 0.049 Uiso 1 1 calc R .
H10J H 1.1615 0.1050 0.6554 0.049 Uiso 1 1 calc R .
C106 C 1.1621(10) 0.1743(6) 0.5382(6) 0.041(2) Uani 1 1 d . .
H10K H 1.2706 0.1755 0.5375 0.049 Uiso 1 1 calc R .
H10L H 1.1121 0.1707 0.4750 0.049 Uiso 1 1 calc R .
K201 K 0.4749(3) 0.2500 0.1479(2) 0.0398(6) Uani 1 2 d S .
O21 O 0.1773(10) 0.2500 0.1727(6) 0.041(2) Uani 1 2 d S .
O22 O 0.3288(7) 0.0916(4) 0.1703(4) 0.0402(14) Uani 1 1 d . .
O23 O 0.5878(7) 0.0938(4) 0.0833(4) 0.0379(13) Uani 1 1 d . .
O24 O 0.7468(10) 0.2500 0.0829(6) 0.0364(18) Uani 1 2 d S .
C201 C 0.1291(10) 0.1746(7) 0.2128(6) 0.046(2) Uani 1 1 d . .
H20A H 0.0203 0.1763 0.2119 0.056 Uiso 1 1 calc R .
H20B H 0.1767 0.1704 0.2765 0.056 Uiso 1 1 calc R .
C202 C 0.1711(10) 0.0983(7) 0.1601(7) 0.045(2) Uani 1 1 d . .
H20C H 0.1285 0.0455 0.1825 0.054 Uiso 1 1 calc R .
H20D H 0.1309 0.1052 0.0953 0.054 Uiso 1 1 calc R .
C203 C 0.3751(11) 0.0213(6) 0.1203(6) 0.043(2) Uani 1 1 d . .
H20E H 0.3314 0.0265 0.0559 0.051 Uiso 1 1 calc R .
H20F H 0.3400 -0.0331 0.1439 0.051 Uiso 1 1 calc R .
C204 C 0.5405(11) 0.0205(6) 0.1282(7) 0.043(2) Uani 1 1 d . .
H20G H 0.5845 0.0214 0.1927 0.052 Uiso 1 1 calc R .
H20H H 0.5739 -0.0324 0.1004 0.052 Uiso 1 1 calc R .
C205 C 0.7452(10) 0.0985(6) 0.0906(7) 0.044(2) Uani 1 1 d . .
H20I H 0.7847 0.0455 0.0666 0.053 Uiso 1 1 calc R .
H20J H 0.7892 0.1048 0.1547 0.053 Uiso 1 1 calc R .
C206 C 0.7841(10) 0.1742(6) 0.0375(6) 0.041(2) Uani 1 1 d . .
H20K H 0.8915 0.1738 0.0329 0.049 Uiso 1 1 calc R .
H20L H 0.7282 0.1723 -0.0244 0.049 Uiso 1 1 calc R .
As1 As 0.26783(19) 0.2500 0.91674(13) 0.0638(6) Uani 1 2 d SD .
As2 As 0.10951(15) 0.13987(8) 0.86973(8) 0.0536(4) Uani 1 1 d D .
C1 C -0.0481(10) 0.2096(6) 0.8217(6) 0.055(3) Uani 1 1 d D .
H1 H -0.1364 0.1819 0.7949 0.065 Uiso 1 1 calc R .
As11 As 0.8115(8) 0.2500 0.3499(5) 0.268(12) Uani 0.369(6) 2 d SPDU 1
As12 As 0.6915(10) 0.1497(3) 0.3635(4) 0.152(4) Uani 0.369(6) 1 d PDU 1
C11 C 0.520(3) 0.2040(7) 0.3912(18) 0.152(4) Uani 0.369(6) 1 d PDU 1
H11 H 0.4373 0.1721 0.4046 0.182 Uiso 0.369(6) 1 calc PR 1
As21 As 0.4847(3) 0.2500 0.3934(2) 0.158(4) Uani 0.631(6) 2 d SPD 2
As22 As 0.6028(9) 0.1505(3) 0.3864(3) 0.213(4) Uani 0.631(6) 1 d PD 2
C21 C 0.7825(19) 0.2028(8) 0.3630(16) 0.158(4) Uani 0.631(6) 1 d PD 2
H11A H 0.8663 0.1703 0.3521 0.190 Uiso 0.631(6) 1 calc PR 2

loop_
_atom_site_aniso_label
_atom_site_aniso_U_11
_atom_site_aniso_U_22
_atom_site_aniso_U_33
_atom_site_aniso_U_23
_atom_site_aniso_U_13
_atom_site_aniso_U_12
K101 0.0293(11) 0.0259(11) 0.0510(15) 0.000 0.0144(10) 0.000
O11 0.033(4) 0.039(5) 0.039(4) 0.000 0.015(3) 0.000
O12 0.033(3) 0.028(3) 0.043(3) -0.002(2) 0.004(2) -0.008(2)
O13 0.036(3) 0.029(3) 0.043(3) 0.003(2) 0.003(2) 0.006(2)
O14 0.035(4) 0.037(4) 0.040(4) 0.000 0.018(4) 0.000
C101 0.034(4) 0.044(5) 0.043(5) 0.006(4) 0.010(4) -0.008(4)
C102 0.032(4) 0.046(5) 0.045(5) 0.000(4) 0.009(3) -0.012(4)
C103 0.045(5) 0.022(4) 0.044(4) -0.002(3) 0.003(4) -0.004(3)
C104 0.050(5) 0.022(4) 0.043(5) 0.001(3) 0.004(4) 0.001(3)
C105 0.036(4) 0.042(5) 0.046(5) 0.006(4) 0.010(4) 0.010(4)
C106 0.035(4) 0.050(5) 0.040(4) -0.001(4) 0.013(4) 0.009(4)
K201 0.0368(13) 0.0319(13) 0.0539(16) 0.000 0.0178(11) 0.000
O21 0.041(5) 0.049(5) 0.037(4) 0.000 0.012(4) 0.000
O22 0.041(3) 0.037(3) 0.041(3) -0.001(3) 0.002(3) -0.008(3)
O23 0.038(3) 0.031(3) 0.044(3) 0.003(3) 0.003(3) 0.001(2)
O24 0.039(4) 0.033(4) 0.040(4) 0.000 0.014(4) 0.000
C201 0.036(4) 0.067(7) 0.039(5) 0.002(4) 0.012(4) -0.009(4)
C202 0.038(5) 0.053(6) 0.042(5) -0.002(4) 0.001(4) -0.016(4)
C203 0.056(6) 0.030(4) 0.042(5) 0.001(4) 0.004(4) -0.007(4)
C204 0.052(5) 0.030(4) 0.047(5) 0.003(4) 0.008(4) 0.006(4)
C205 0.040(5) 0.036(5) 0.054(5) -0.002(4) 0.001(4) 0.012(4)
C206 0.036(4) 0.046(5) 0.042(5) -0.006(4) 0.009(4) 0.004(4)
As1 0.0364(8) 0.1025(16) 0.0509(10) 0.000 0.0003(7) 0.000
As2 0.0721(9) 0.0391(7) 0.0500(7) 0.0034(5) 0.0098(6) 0.0139(5)
C1 0.039(4) 0.096(8) 0.028(4) -0.002(4) -0.001(3) 0.017(5)
As11 0.043(4) 0.73(4) 0.040(4) 0.000 0.021(3) 0.000
As12 0.276(9) 0.073(3) 0.073(3) -0.046(3) -0.089(5) 0.127(5)
C11 0.276(9) 0.073(3) 0.073(3) -0.046(3) -0.089(5) 0.127(5)
As21 0.0286(15) 0.406(12) 0.0421(18) 0.000 0.0135(13) 0.000
As22 0.371(9) 0.126(3) 0.096(3) 0.068(3) -0.127(4) -0.189(5)
C21 0.0286(15) 0.406(12) 0.0421(18) 0.000 0.0135(13) 0.000

loop_
_atom_type_symbol
_atom_type_description
_atom_type_scat_dispersion_real
_atom_type_scat_dispersion_imag
_atom_type_scat_source
C C 0.0181 0.0091 'International Tables Vol C Tables 4.2.6.8 and 6.1.1.4'
H H 0.0000 0.0000 'International Tables Vol C Tables 4.2.6.8 and 6.1.1.4'
O O 0.0492 0.0322 'International Tables Vol C Tables 4.2.6.8 and 6.1.1.4'
As As -0.9300 1.0051 'International Tables Vol C Tables 4.2.6.8 and 6.1.1.4'
K K 0.3868 1.0657 'International Tables Vol C Tables 4.2.6.8 and 6.1.1.4'

loop_
_geom_angle_atom_site_label_1
_geom_angle_atom_site_label_2
_geom_angle_atom_site_label_3
_geom_angle
_geom_angle_site_symmetry_1
_geom_angle_site_symmetry_3
O14 K101 O11 162.6(3) . .
O14 K101 O13 60.18(13) . 4_565
O11 K101 O13 119.09(13) . 4_565
O14 K101 O13 60.18(13) . .
O11 K101 O13 119.09(13) . .
O13 K101 O13 120.2(3) 4_565 .
O14 K101 O12 115.47(15) . 4_565
O11 K101 O12 59.54(13) . 4_565
O13 K101 O12 59.71(18) 4_565 4_565
O13 K101 O12 163.2(2) . 4_565
O14 K101 O12 115.47(15) . .
O11 K101 O12 59.54(13) . .
O13 K101 O12 163.2(2) 4_565 .
O13 K101 O12 59.71(18) . .
O12 K101 O12 115.0(3) 4_565 .
O14 K101 C21 82.2(3) . .
O11 K101 C21 114.8(3) . .
O13 K101 C21 94.4(2) 4_565 .
O13 K101 C21 73.3(3) . .
O12 K101 C21 123.2(3) 4_565 .
O12 K101 C21 101.2(2) . .
O14 K101 C21 82.2(3) . 4_565
O11 K101 C21 114.8(3) . 4_565
O13 K101 C21 73.3(3) 4_565 4_565
O13 K101 C21 94.4(2) . 4_565
O12 K101 C21 101.2(2) 4_565 4_565
O12 K101 C21 123.2(3) . 4_565
C21 K101 C21 24.2(4) . 4_565
O14 K101 C1 81.5(2) . 4_665
O11 K101 C1 81.4(2) . 4_665
O13 K101 C1 78.98(19) 4_565 4_665
O13 K101 C1 96.9(2) . 4_665
O12 K101 C1 66.3(2) 4_565 4_665
O12 K101 C1 84.33(19) . 4_665
C21 K101 C1 163.6(3) . 4_665
C21 K101 C1 152.1(3) 4_565 4_665
O14 K101 C1 81.5(2) . 1_655
O11 K101 C1 81.4(2) . 1_655
O13 K101 C1 96.9(2) 4_565 1_655
O13 K101 C1 78.98(19) . 1_655
O12 K101 C1 84.33(19) 4_565 1_655
O12 K101 C1 66.3(2) . 1_655
C21 K101 C1 152.1(3) . 1_655
C21 K101 C1 163.6(3) 4_565 1_655
C1 K101 C1 20.7(3) 4_665 1_655
O14 K101 As11 77.7(2) . .
O11 K101 As11 119.8(2) . .
O13 K101 As11 81.71(15) 4_565 .
O13 K101 As11 81.71(15) . .
O12 K101 As11 114.02(14) 4_565 .
O12 K101 As11 114.02(14) . .
C21 K101 As11 12.88(19) . .
C21 K101 As11 12.88(19) 4_565 .
C1 K101 As11 156.72(19) 4_665 .
C1 K101 As11 156.72(19) 1_655 .
O14 K101 As22 109.2(2) . .
O11 K101 As22 86.5(2) . .
O13 K101 As22 119.36(15) 4_565 .
O13 K101 As22 76.80(17) . .
O12 K101 As22 118.78(19) 4_565 .
O12 K101 As22 77.43(14) . .
C21 K101 As22 30.2(2) . .
C21 K101 As22 46.4(3) 4_565 .
C1 K101 As22 161.46(16) 4_665 .
C1 K101 As22 143.07(16) 1_655 .
As11 K101 As22 40.69(12) . .
C101 O11 C101 112.1(9) 4_565 .
C101 O11 K101 117.3(5) 4_565 .
C101 O11 K101 117.3(5) . .
C102 O12 C103 111.3(7) . .
C102 O12 K101 111.1(5) . .
C103 O12 K101 112.0(5) . .
C104 O13 C105 111.6(7) . .
C104 O13 K101 116.0(5) . .
C105 O13 K101 114.8(5) . .
C106 O14 C106 112.2(9) . 4_565
C106 O14 K101 112.6(5) . .
C106 O14 K101 112.6(5) 4_565 .
O11 C101 C102 108.5(7) . .
O11 C101 H10A 110.0 . .
C102 C101 H10A 110.0 . .
O11 C101 H10B 110.0 . .
C102 C101 H10B 110.0 . .
H10A C101 H10B 108.4 . .
O12 C102 C101 108.0(7) . .
O12 C102 H10C 110.1 . .
C101 C102 H10C 110.1 . .
O12 C102 H10D 110.1 . .
C101 C102 H10D 110.1 . .
H10C C102 H10D 108.4 . .
O12 C103 C104 108.0(7) . .
O12 C103 H10E 110.1 . .
C104 C103 H10E 110.1 . .
O12 C103 H10F 110.1 . .
C104 C103 H10F 110.1 . .
H10E C103 H10F 108.4 . .
O13 C104 C103 109.5(7) . .
O13 C104 H10G 109.8 . .
C103 C104 H10G 109.8 . .
O13 C104 H10H 109.8 . .
C103 C104 H10H 109.8 . .
H10G C104 H10H 108.2 . .
O13 C105 C106 108.2(7) . .
O13 C105 H10I 110.1 . .
C106 C105 H10I 110.1 . .
O13 C105 H10J 110.1 . .
C106 C105 H10J 110.1 . .
H10I C105 H10J 108.4 . .
O14 C106 C105 108.8(7) . .
O14 C106 H10K 109.9 . .
C105 C106 H10K 109.9 . .
O14 C106 H10L 109.9 . .
C105 C106 H10L 109.9 . .
H10K C106 H10L 108.3 . .
O24 K201 O21 167.4(3) . .
O24 K201 O22 119.59(14) . .
O21 K201 O22 60.36(14) . .
O24 K201 O22 119.59(14) . 4_565
O21 K201 O22 60.36(14) . 4_565
O22 K201 O22 120.4(3) . 4_565
O24 K201 O23 60.20(14) . 4_565
O21 K201 O23 116.56(15) . 4_565
O22 K201 O23 166.7(2) . 4_565
O22 K201 O23 59.83(19) 4_565 4_565
O24 K201 O23 60.20(14) . .
O21 K201 O23 116.56(15) . .
O22 K201 O23 59.83(19) . .
O22 K201 O23 166.7(2) 4_565 .
O23 K201 O23 116.5(3) 4_565 .
O24 K201 As21 117.0(2) . .
O21 K201 As21 75.6(2) . .
O22 K201 As21 80.05(14) . .
O22 K201 As21 80.05(14) 4_565 .
O23 K201 As21 112.29(14) 4_565 .
O23 K201 As21 112.29(14) . .
O24 K201 As1 92.0(2) . 1_554
O21 K201 As1 75.4(2) . 1_554
O22 K201 As1 85.71(14) . 1_554
O22 K201 As1 85.71(14) 4_565 1_554
O23 K201 As1 81.06(14) 4_565 1_554
O23 K201 As1 81.06(14) . 1_554
As21 K201 As1 151.02(10) . 1_554
O24 K201 As12 85.3(2) . 4_565
O21 K201 As12 106.2(2) . 4_565
O22 K201 As12 116.44(16) . 4_565
O22 K201 As12 75.05(18) 4_565 4_565
O23 K201 As12 76.77(15) 4_565 4_565
O23 K201 As12 117.4(2) . 4_565
As21 K201 As12 39.33(11) . 4_565
As1 K201 As12 155.88(7) 1_554 4_565
O24 K201 As12 85.3(2) . .
O21 K201 As12 106.2(2) . .
O22 K201 As12 75.05(18) . .
O22 K201 As12 116.44(16) 4_565 .
O23 K201 As12 117.4(2) 4_565 .
O23 K201 As12 76.77(15) . .
As21 K201 As12 39.33(11) . .
As1 K201 As12 155.88(7) 1_554 .
As12 K201 As12 47.82(16) 4_565 .
O24 K201 As22 98.9(2) . 4_565
O21 K201 As22 92.7(2) . 4_565
O22 K201 As22 108.72(19) . 4_565
O22 K201 As22 68.39(14) 4_565 4_565
O23 K201 As22 83.95(17) 4_565 4_565
O23 K201 As22 124.77(16) . 4_565
As21 K201 As22 28.85(13) . 4_565
As1 K201 As22 154.02(6) 1_554 4_565
As12 K201 As22 13.60(17) 4_565 4_565
As12 K201 As22 49.46(7) . 4_565
O24 K201 As22 98.9(2) . .
O21 K201 As22 92.7(2) . .
O22 K201 As22 68.39(14) . .
O22 K201 As22 108.72(19) 4_565 .
O23 K201 As22 124.77(16) 4_565 .
O23 K201 As22 83.95(17) . .
As21 K201 As22 28.85(13) . .
As1 K201 As22 154.02(6) 1_554 .
As12 K201 As22 49.46(7) 4_565 .
As12 K201 As22 13.60(17) . .
As22 K201 As22 46.81(15) 4_565 .
C201 O21 C201 112.1(10) 4_565 .
C201 O21 K201 114.9(5) 4_565 .
C201 O21 K201 114.9(5) . .
C203 O22 C202 111.7(7) . .
C203 O22 K201 115.4(5) . .
C202 O22 K201 113.8(6) . .
C204 O23 C205 112.1(7) . .
C204 O23 K201 112.2(5) . .
C205 O23 K201 109.6(5) . .
C206 O24 C206 111.7(9) . 4_565
C206 O24 K201 116.7(5) . .
C206 O24 K201 116.7(5) 4_565 .
O21 C201 C202 108.5(7) . .
O21 C201 H20A 110.0 . .
C202 C201 H20A 110.0 . .
O21 C201 H20B 110.0 . .
C202 C201 H20B 110.0 . .
H20A C201 H20B 108.4 . .
O22 C202 C201 109.2(7) . .
O22 C202 H20C 109.8 . .
C201 C202 H20C 109.8 . .
O22 C202 H20D 109.8 . .
C201 C202 H20D 109.8 . .
H20C C202 H20D 108.3 . .
O22 C203 C204 109.6(8) . .
O22 C203 H20E 109.8 . .
C204 C203 H20E 109.8 . .
O22 C203 H20F 109.8 . .
C204 C203 H20F 109.8 . .
H20E C203 H20F 108.2 . .
O23 C204 C203 109.0(8) . .
O23 C204 H20G 109.9 . .
C203 C204 H20G 109.9 . .
O23 C204 H20H 109.9 . .
C203 C204 H20H 109.9 . .
H20G C204 H20H 108.3 . .
O23 C205 C206 108.3(7) . .
O23 C205 H20I 110.0 . .
C206 C205 H20I 110.0 . .
O23 C205 H20J 110.0 . .
C206 C205 H20J 110.0 . .
H20I C205 H20J 108.4 . .
O24 C206 C205 108.1(7) . .
O24 C206 H20K 110.1 . .
C205 C206 H20K 110.1 . .
O24 C206 H20L 110.1 . .
C205 C206 H20L 110.1 . .
H20K C206 H20L 108.4 . .
As2 As1 As2 97.34(9) . 4_565
As2 As1 K201 120.17(6) . 1_556
As2 As1 K201 120.17(6) 4_565 1_556
C1 As2 As1 95.6(3) . .
C1 C1 As2 125.8(3) 4_565 .
C1 C1 K101 79.66(14) 4_565 1_455
As2 C1 K101 129.0(4) . 1_455
C1 C1 H1 117.1 4_565 .
As2 C1 H1 117.1 . .
K101 C1 H1 60.5 1_455 .
As12 As11 As12 107.9(4) . 4_565
As12 As11 K101 79.5(2) . .
As12 As11 K101 79.5(2) 4_565 .
C11 As12 As11 99.1(5) . .
C11 As12 K101 76.0(8) . .
As11 As12 K101 70.5(3) . .
C11 As12 K201 70.0(8) . .
As11 As12 K201 79.3(3) . .
K101 As12 K201 129.62(10) . .
C11 C11 As12 116.9(5) 4_565 .
C11 C11 H11 121.6 4_565 .
As12 C11 H11 121.6 . .
As22 As21 As22 109.6(3) 4_565 .
As22 As21 K201 82.97(17) 4_565 .
As22 As21 K201 82.97(17) . .
As22 As21 K101 70.51(14) 4_565 .
As22 As21 K101 70.51(14) . .
K201 As21 K101 132.38(10) . .
As21 As22 C21 99.7(4) . .
As21 As22 K101 80.92(19) . .
C21 As22 K101 67.9(7) . .
As21 As22 K201 68.18(15) . .
C21 As22 K201 79.3(7) . .
K101 As22 K201 129.92(9) . .
C21 C21 As22 115.4(4) 4_565 .
C21 C21 K101 77.9(2) 4_565 .
As22 C21 K101 81.9(7) . .
C21 C21 H11A 122.3 4_565 .
As22 C21 H11A 122.3 . .
K101 C21 H11A 109.2 . .

loop_
_geom_bond_atom_site_label_1
_geom_bond_atom_site_label_2
_geom_bond_distance
_geom_bond_site_symmetry_2
K101 O14 2.804(9) .
K101 O11 2.815(8) .
K101 O13 2.847(6) 4_565
K101 O13 2.847(6) .
K101 O12 2.866(6) 4_565
K101 O12 2.866(6) .
K101 C21 3.50(2) .
K101 C21 3.50(2) 4_565
K101 C1 3.511(9) 4_665
K101 C1 3.511(9) 1_655
K101 As11 3.649(8) .
K101 As22 3.745(4) .
O11 C101 1.428(10) 4_565
O11 C101 1.428(10) .
O12 C102 1.416(10) .
O12 C103 1.439(10) .
O13 C104 1.426(10) .
O13 C105 1.427(11) .
O14 C106 1.423(10) .
O14 C106 1.423(10) 4_565
C101 C102 1.506(13) .
C101 H10A 0.9900 .
C101 H10B 0.9900 .
C102 H10C 0.9900 .
C102 H10D 0.9900 .
C103 C104 1.499(13) .
C103 H10E 0.9900 .
C103 H10F 0.9900 .
C104 H10G 0.9900 .
C104 H10H 0.9900 .
C105 C106 1.497(13) .
C105 H10I 0.9900 .
C105 H10J 0.9900 .
C106 H10K 0.9900 .
C106 H10L 0.9900 .
K201 O24 2.786(9) .
K201 O21 2.787(9) .
K201 O22 2.849(6) .
K201 O22 2.849(6) 4_565
K201 O23 2.866(6) 4_565
K201 O23 2.866(6) .
K201 As21 3.657(5) .
K201 As1 3.692(4) 1_554
K201 As12 3.860(5) 4_565
K201 As12 3.860(5) .
K201 As22 3.909(5) 4_565
K201 As22 3.909(5) .
O21 C201 1.417(11) 4_565
O21 C201 1.417(11) .
O22 C203 1.424(11) .
O22 C202 1.427(11) .
O23 C204 1.423(11) .
O23 C205 1.424(11) .
O24 C206 1.429(10) .
O24 C206 1.429(10) 4_565
C201 C202 1.507(15) .
C201 H20A 0.9900 .
C201 H20B 0.9900 .
C202 H20C 0.9900 .
C202 H20D 0.9900 .
C203 C204 1.494(14) .
C203 H20E 0.9900 .
C203 H20F 0.9900 .
C204 H20G 0.9900 .
C204 H20H 0.9900 .
C205 C206 1.493(14) .
C205 H20I 0.9900 .
C205 H20J 0.9900 .
C206 H20K 0.9900 .
C206 H20L 0.9900 .
As1 As2 2.2881(18) .
As1 As2 2.2881(18) 4_565
As1 K201 3.692(4) 1_556
As2 C1 1.861(8) .
C1 C1 1.260(17) 4_565
C1 K101 3.511(9) 1_455
C1 H1 0.9500 .
As11 As12 1.935(9) .
As11 As12 1.935(9) 4_565
As12 C11 1.871(19) .
C11 C11 1.44(2) 4_565
C11 H11 0.9500 .
As21 As22 1.900(8) 4_565
As21 As22 1.900(8) .
As22 C21 1.906(14) .
C21 C21 1.47(2) 4_565
C21 H11A 0.9500 .
